data_7204800
loop_
_publ_author_name
'Christer B. Aaker\"oy'
'John Desper'
'Brian A. Helfrich'

_publ_section_title
;
 Heteromeric intermolecular interactions as synthetic tools for the
 formation of binary co-crystals
;
_journal_issue 5
_journal_name_full CrystEngComm
_journal_page_first 19
_journal_page_last 24
_journal_paper_doi 10.1039/b315181f
_journal_volume 6
_journal_year 2004
_chemical_formula_moiety
;
(C5 H5 N3 O) (C7 H6 N2 O3)
;
_chemical_formula_sum 'C12 H11 N5 O4'
_chemical_formula_weight 289.26
_chemical_melting_point 149.0(10)
_chemical_name_common 'pyrazinecarboxamide, 4-nitrobenzamide'
_chemical_name_systematic
;
pyrazinecarboxamide, 4-nitrobenzamide
;
_space_group_IT_number 2
_symmetry_cell_setting triclinic
_symmetry_space_group_name_Hall '-P 1'
_symmetry_space_group_name_H-M 'P -1'
_atom_sites_solution_hydrogens geom
_atom_sites_solution_primary direct
_atom_sites_solution_secondary difmap
_audit_creation_method SHELXL-97
_cell_angle_alpha 95.590(8)
_cell_angle_beta 94.719(7)
_cell_angle_gamma 90.268(8)
_cell_formula_units_Z 4
_cell_length_a 7.6155(7)
_cell_length_b 7.6980(9)
_cell_length_c 21.587(2)
_cell_measurement_reflns_used 980
_cell_measurement_temperature 203(2)
_cell_measurement_theta_max 26.25
_cell_measurement_theta_min 2.70
_cell_volume 1255.1(2)
_computing_cell_refinement 'Bruker SMART'
_computing_data_collection 'Bruker SMART'
_computing_data_reduction 'Bruker SHELXTL'
_computing_molecular_graphics 'Bruker SHELXTL'
_computing_publication_material 'Bruker SHELXTL'
_computing_structure_refinement 'SHELXL-97 (Sheldrick, 1997)'
_computing_structure_solution 'SHELXS-97 (Sheldrick, 1990)'
_diffrn_ambient_temperature 203(2)
_diffrn_measured_fraction_theta_full 0.901
_diffrn_measured_fraction_theta_max 0.901
_diffrn_measurement_device_type 'CCD area detector'
_diffrn_measurement_method 'phi and omega scans'
_diffrn_radiation_monochromator graphite
_diffrn_radiation_source 'fine-focus sealed tube'
_diffrn_radiation_type MoK\a
_diffrn_radiation_wavelength 0.71073
_diffrn_reflns_av_R_equivalents 0.0795
_diffrn_reflns_av_sigmaI/netI 0.1991
_diffrn_reflns_limit_h_max 10
_diffrn_reflns_limit_h_min -9
_diffrn_reflns_limit_k_max 10
_diffrn_reflns_limit_k_min -10
_diffrn_reflns_limit_l_max 26
_diffrn_reflns_limit_l_min -27
_diffrn_reflns_number 9111
_diffrn_reflns_theta_full 28.27
_diffrn_reflns_theta_max 28.27
_diffrn_reflns_theta_min 1.90
_exptl_absorpt_coefficient_mu 0.119
_exptl_absorpt_correction_type none
_exptl_crystal_colour colorless
_exptl_crystal_density_diffrn 1.531
_exptl_crystal_density_method 'not measured'
_exptl_crystal_description prism
_exptl_crystal_F_000 600
_exptl_crystal_size_max 0.20
_exptl_crystal_size_mid 0.15
_exptl_crystal_size_min 0.10
_refine_diff_density_max 0.266
_refine_diff_density_min -0.265
_refine_diff_density_rms 0.061
_refine_ls_extinction_coef 0.0105(11)
_refine_ls_extinction_expression Fc^*^=kFc[1+0.001xFc^2^\l^3^/sin(2\q)]^-1/4^
_refine_ls_extinction_method SHELXL
_refine_ls_goodness_of_fit_ref 0.777
_refine_ls_hydrogen_treatment mixed
_refine_ls_matrix_type full
_refine_ls_number_parameters 404
_refine_ls_number_reflns 5621
_refine_ls_number_restraints 0
_refine_ls_restrained_S_all 0.777
_refine_ls_R_factor_all 0.2052
_refine_ls_R_factor_gt 0.0569
_refine_ls_shift/su_max 0.000
_refine_ls_shift/su_mean 0.000
_refine_ls_structure_factor_coef Fsqd
_refine_ls_weighting_details 'calc w=1/[\s^2^(Fo^2^)+(0.0500P)^2^+0.0000P] where P=(Fo^2^+2Fc^2^)/3'
_refine_ls_weighting_scheme calc
_refine_ls_wR_factor_gt 0.1127
_refine_ls_wR_factor_ref 0.1514
_reflns_number_gt 1659
_reflns_number_total 5621
_reflns_threshold_expression >2sigma(I)
_cod_data_source_file b315181f.txt
_cod_data_source_block 6
_cod_depositor_comments
;
The following automatic conversions were performed:
'_symmetry_cell_setting' value 'Triclinic' changed to 'triclinic'
according to '/home/adriana/struct/CIF-dictionaries/cif_core.dic'
dictionary named 'cif_core.dic' version 2.4.1 from 2010-06-29.

Automatic conversion script
Id: cif_fix_enum 1555 2011-01-17 13:19:09Z saulius 

The following automatic conversions were performed:

'_chemical_melting_point' value '148-150' was changed to '149.0(10)'
- the average value was taken and precision was estimated.

Automatic conversion script
Id: cif_fix_values 1569 2011-02-09 13:29:24Z adriana 
;
_cod_original_sg_symbol_H-M P-1
_cod_database_code 7204800

loop_
_symmetry_equiv_pos_as_xyz
'x, y, z'
'-x, -y, -z'

loop_
_atom_site_label
_atom_site_type_symbol
_atom_site_fract_x
_atom_site_fract_y
_atom_site_fract_z
_atom_site_U_iso_or_equiv
_atom_site_adp_type
_atom_site_occupancy
_atom_site_symmetry_multiplicity
_atom_site_calc_flag
_atom_site_refinement_flags
_atom_site_disorder_assembly
_atom_site_disorder_group
C11 C 0.2531(5) 0.4743(4) 0.50382(17) 0.0278(9) Uani 1 1 d . . .
C12 C 0.1863(5) 0.4241(5) 0.44377(17) 0.0372(10) Uani 1 1 d . . .
H12 H 0.1874 0.3053 0.4287 0.045 Uiso 1 1 calc R . .
C13 C 0.1175(5) 0.5433(5) 0.40485(17) 0.0406(11) Uani 1 1 d . . .
H13 H 0.0733 0.5081 0.3636 0.049 Uiso 1 1 calc R . .
C14 C 0.1160(5) 0.7135(5) 0.42843(18) 0.0320(10) Uani 1 1 d . . .
C15 C 0.1772(5) 0.7699(5) 0.48824(18) 0.0418(11) Uani 1 1 d . . .
H15 H 0.1741 0.8886 0.5031 0.050 Uiso 1 1 calc R . .
C16 C 0.2435(5) 0.6482(5) 0.52603(18) 0.0453(11) Uani 1 1 d . . .
H16 H 0.2830 0.6837 0.5678 0.054 Uiso 1 1 calc R . .
C17 C 0.3309(5) 0.3512(5) 0.54686(18) 0.0329(10) Uani 1 1 d . . .
N17 N 0.3696(5) 0.1922(4) 0.52206(15) 0.0448(10) Uani 1 1 d . . .
H171 H 0.432(4) 0.114(4) 0.5543(17) 0.054 Uiso 1 1 d . . .
H172 H 0.365(5) 0.176(5) 0.4840(17) 0.054 Uiso 1 1 d . . .
O17 O 0.3544(4) 0.3932(3) 0.60306(12) 0.0512(8) Uani 1 1 d . . .
N18 N 0.0457(4) 0.8410(4) 0.38632(17) 0.0448(10) Uani 1 1 d . . .
O18 O 0.0170(4) 0.7950(4) 0.33085(13) 0.0669(10) Uani 1 1 d . . .
O19 O 0.0197(4) 0.9893(4) 0.40862(14) 0.0687(10) Uani 1 1 d . . .
C21 C 0.6404(5) -0.1127(4) 0.70794(16) 0.0277(9) Uani 1 1 d . . .
C22 C 0.7341(5) -0.0507(5) 0.76319(17) 0.0341(10) Uani 1 1 d . . .
H22 H 0.7469 0.0704 0.7738 0.041 Uiso 1 1 calc R . .
C23 C 0.8087(5) -0.1637(4) 0.80273(17) 0.0348(10) Uani 1 1 d . . .
H23 H 0.8732 -0.1219 0.8403 0.042 Uiso 1 1 calc R . .
C24 C 0.7865(5) -0.3404(4) 0.78588(16) 0.0282(9) Uani 1 1 d . . .
C25 C 0.6948(5) -0.4060(5) 0.73185(16) 0.0350(10) Uani 1 1 d . . .
H25 H 0.6823 -0.5272 0.7215 0.042 Uiso 1 1 calc R . .
C26 C 0.6211(5) -0.2909(4) 0.69274(17) 0.0346(10) Uani 1 1 d . . .
H26 H 0.5569 -0.3336 0.6553 0.042 Uiso 1 1 calc R . .
C27 C 0.5606(5) 0.0067(5) 0.66269(18) 0.0357(10) Uani 1 1 d . . .
N27 N 0.5010(4) 0.1588(4) 0.68565(15) 0.0383(9) Uani 1 1 d . . .
H271 H 0.438(4) 0.250(4) 0.6516(16) 0.046 Uiso 1 1 d . . .
H272 H 0.493(5) 0.181(4) 0.7249(16) 0.046 Uiso 1 1 d . . .
O27 O 0.5499(4) -0.0379(3) 0.60627(11) 0.0481(8) Uani 1 1 d . . .
N28 N 0.8691(4) -0.4634(4) 0.82746(16) 0.0382(9) Uani 1 1 d . . .
O28 O 0.9606(4) -0.4042(3) 0.87397(13) 0.0546(9) Uani 1 1 d . . .
O29 O 0.8437(4) -0.6192(3) 0.81375(13) 0.0595(9) Uani 1 1 d . . .
N31 N 0.3391(4) 0.7725(4) 0.82119(14) 0.0335(8) Uani 1 1 d . . .
C32 C 0.3210(5) 0.6050(4) 0.79824(17) 0.0294(9) Uani 1 1 d . . .
C33 C 0.2258(5) 0.5571(5) 0.74223(17) 0.0352(10) Uani 1 1 d . . .
H33 H 0.2141 0.4377 0.7284 0.042 Uiso 1 1 calc R . .
N34 N 0.1500(4) 0.6710(4) 0.70689(14) 0.0384(9) Uani 1 1 d . . .
C35 C 0.1708(5) 0.8378(5) 0.72885(18) 0.0381(10) Uani 1 1 d . . .
H35 H 0.1215 0.9244 0.7052 0.046 Uiso 1 1 calc R . .
C36 C 0.2629(5) 0.8866(5) 0.78544(17) 0.0349(10) Uani 1 1 d . . .
H36 H 0.2723 1.0060 0.7995 0.042 Uiso 1 1 calc R . .
C37 C 0.4079(5) 0.4729(4) 0.83563(17) 0.0299(9) Uani 1 1 d . . .
N37 N 0.4810(5) 0.5288(4) 0.89161(15) 0.0437(10) Uani 1 1 d . . .
H371 H 0.546(5) 0.447(5) 0.9188(16) 0.052 Uiso 1 1 d . . .
H372 H 0.470(4) 0.654(4) 0.9053(16) 0.052 Uiso 1 1 d . . .
O37 O 0.4084(3) 0.3169(3) 0.81408(11) 0.0400(7) Uani 1 1 d . . .
N41 N 0.7004(4) -0.1587(4) 0.97146(13) 0.0330(8) Uani 1 1 d . . .
C42 C 0.7295(5) 0.0099(4) 0.99046(17) 0.0280(9) Uani 1 1 d . . .
C43 C 0.8312(5) 0.0621(5) 1.04480(17) 0.0323(10) Uani 1 1 d . . .
H43 H 0.8459 0.1823 1.0567 0.039 Uiso 1 1 calc R . .
N44 N 0.9097(4) -0.0488(4) 1.08127(13) 0.0367(8) Uani 1 1 d . . .
C45 C 0.8812(5) -0.2173(5) 1.06184(18) 0.0386(11) Uani 1 1 d . . .
H45 H 0.9334 -0.3021 1.0857 0.046 Uiso 1 1 calc R . .
C46 C 0.7778(5) -0.2705(5) 1.00796(17) 0.0356(10) Uani 1 1 d . . .
H46 H 0.7611 -0.3908 0.9965 0.043 Uiso 1 1 calc R . .
C47 C 0.6508(5) 0.1424(5) 0.95150(17) 0.0294(9) Uani 1 1 d . . .
N47 N 0.5569(4) 0.0809(4) 0.89903(15) 0.0351(9) Uani 1 1 d . . .
H471 H 0.513(4) 0.179(4) 0.8706(15) 0.042 Uiso 1 1 d . . .
H472 H 0.547(4) -0.033(4) 0.8923(15) 0.042 Uiso 1 1 d . . .
O47 O 0.6710(3) 0.2983(3) 0.96792(12) 0.0428(8) Uani 1 1 d . . .

loop_
_atom_site_aniso_label
_atom_site_aniso_U_11
_atom_site_aniso_U_22
_atom_site_aniso_U_33
_atom_site_aniso_U_23
_atom_site_aniso_U_13
_atom_site_aniso_U_12
C11 0.030(2) 0.030(2) 0.025(2) 0.0055(17) 0.0050(18) 0.0016(17)
C12 0.052(3) 0.029(2) 0.029(2) -0.0006(18) -0.003(2) 0.0025(19)
C13 0.054(3) 0.036(2) 0.030(2) 0.0018(19) -0.003(2) 0.007(2)
C14 0.032(2) 0.031(2) 0.033(2) 0.0076(19) -0.0026(19) 0.0050(19)
C15 0.052(3) 0.032(2) 0.038(3) -0.0073(19) -0.006(2) 0.001(2)
C16 0.055(3) 0.040(2) 0.038(3) 0.000(2) -0.010(2) 0.004(2)
C17 0.036(3) 0.034(2) 0.029(2) 0.0067(19) 0.004(2) 0.0059(19)
N17 0.068(3) 0.037(2) 0.029(2) 0.0016(18) 0.001(2) 0.0155(18)
O17 0.082(2) 0.0445(17) 0.0260(16) 0.0019(14) -0.0024(16) 0.0181(15)
N18 0.051(2) 0.039(2) 0.046(2) 0.0073(19) 0.008(2) 0.0016(18)
O18 0.105(3) 0.059(2) 0.0352(19) 0.0069(16) -0.0070(19) 0.0088(18)
O19 0.105(3) 0.0387(18) 0.062(2) 0.0069(17) -0.0012(19) 0.0222(17)
C21 0.029(2) 0.030(2) 0.023(2) -0.0010(17) 0.0026(18) -0.0012(18)
C22 0.038(3) 0.033(2) 0.031(2) -0.0023(18) 0.006(2) -0.0012(19)
C23 0.039(3) 0.036(2) 0.030(2) 0.0045(19) 0.004(2) 0.0004(19)
C24 0.030(2) 0.028(2) 0.027(2) 0.0072(18) 0.0008(18) 0.0000(17)
C25 0.044(3) 0.033(2) 0.027(2) 0.0000(18) -0.0029(19) 0.0015(19)
C26 0.037(3) 0.038(2) 0.027(2) -0.0035(19) 0.0003(19) -0.0021(19)
C27 0.037(3) 0.038(2) 0.032(3) 0.004(2) 0.005(2) 0.0022(19)
N27 0.057(2) 0.0337(19) 0.0237(19) 0.0016(16) 0.0008(18) 0.0103(17)
O27 0.073(2) 0.0470(17) 0.0241(15) 0.0009(13) 0.0047(15) 0.0180(15)
N28 0.035(2) 0.036(2) 0.043(2) 0.0082(18) 0.0005(18) 0.0009(17)
O28 0.059(2) 0.0505(18) 0.051(2) 0.0045(16) -0.0197(17) -0.0017(15)
O29 0.084(2) 0.0283(16) 0.062(2) 0.0055(15) -0.0214(18) -0.0012(15)
N31 0.035(2) 0.0285(18) 0.036(2) 0.0003(15) 0.0033(16) 0.0013(15)
C32 0.032(2) 0.028(2) 0.028(2) 0.0039(18) 0.0020(18) -0.0002(18)
C33 0.036(3) 0.036(2) 0.031(2) -0.0026(19) -0.004(2) 0.0009(19)
N34 0.031(2) 0.042(2) 0.040(2) 0.0003(17) -0.0041(16) 0.0033(16)
C35 0.036(3) 0.038(2) 0.039(3) 0.006(2) -0.001(2) 0.002(2)
C36 0.034(3) 0.032(2) 0.038(3) 0.0037(19) 0.001(2) 0.0031(19)
C37 0.038(2) 0.026(2) 0.024(2) 0.0009(17) -0.0011(18) -0.0005(18)
N37 0.070(3) 0.027(2) 0.031(2) -0.0002(16) -0.0088(19) 0.0033(18)
O37 0.0572(19) 0.0257(14) 0.0345(16) -0.0015(13) -0.0058(14) 0.0032(13)
N41 0.037(2) 0.0275(18) 0.034(2) 0.0018(15) 0.0021(16) -0.0006(15)
C42 0.026(2) 0.030(2) 0.029(2) 0.0027(18) 0.0018(18) -0.0019(17)
C43 0.036(2) 0.031(2) 0.029(2) 0.0009(18) -0.0006(19) 0.0008(18)
N44 0.042(2) 0.038(2) 0.030(2) 0.0065(16) -0.0045(16) 0.0028(16)
C45 0.040(3) 0.035(2) 0.041(3) 0.008(2) -0.001(2) 0.004(2)
C46 0.042(3) 0.032(2) 0.034(2) 0.0071(19) 0.002(2) 0.0052(19)
C47 0.031(2) 0.031(2) 0.027(2) 0.0033(18) 0.0024(19) 0.0006(18)
N47 0.045(2) 0.0251(18) 0.033(2) 0.0022(16) -0.0041(17) -0.0024(17)
O47 0.058(2) 0.0207(14) 0.0468(18) 0.0035(13) -0.0116(15) -0.0043(13)

loop_
_atom_type_symbol
_atom_type_description
_atom_type_scat_dispersion_real
_atom_type_scat_dispersion_imag
_atom_type_scat_source
C C 0.0033 0.0016 'International Tables Vol C Tables 4.2.6.8 and 6.1.1.4'
H H 0.0000 0.0000 'International Tables Vol C Tables 4.2.6.8 and 6.1.1.4'
N N 0.0061 0.0033 'International Tables Vol C Tables 4.2.6.8 and 6.1.1.4'
O O 0.0106 0.0060 'International Tables Vol C Tables 4.2.6.8 and 6.1.1.4'

loop_
_geom_angle_atom_site_label_1
_geom_angle_atom_site_label_2
_geom_angle_atom_site_label_3
_geom_angle
_geom_angle_site_symmetry_1
_geom_angle_site_symmetry_3
_geom_angle_publ_flag
C12 C11 C16 118.4(4) . . ?
C12 C11 C17 123.5(3) . . ?
C16 C11 C17 118.1(3) . . ?
C11 C12 C13 121.7(3) . . ?
C11 C12 H12 119.1 . . ?
C13 C12 H12 119.1 . . ?
C14 C13 C12 117.5(4) . . ?
C14 C13 H13 121.2 . . ?
C12 C13 H13 121.2 . . ?
C13 C14 C15 123.1(4) . . ?
C13 C14 N18 117.4(3) . . ?
C15 C14 N18 119.5(3) . . ?
C14 C15 C16 118.1(4) . . ?
C14 C15 H15 121.0 . . ?
C16 C15 H15 121.0 . . ?
C15 C16 C11 121.1(4) . . ?
C15 C16 H16 119.4 . . ?
C11 C16 H16 119.4 . . ?
O17 C17 N17 121.6(4) . . ?
O17 C17 C11 121.1(3) . . ?
N17 C17 C11 117.4(3) . . ?
C17 N17 H171 113.8(18) . . ?
C17 N17 H172 117(3) . . ?
H171 N17 H172 127(3) . . ?
O18 N18 O19 122.5(4) . . ?
O18 N18 C14 119.1(3) . . ?
O19 N18 C14 118.4(3) . . ?
C22 C21 C26 119.4(4) . . ?
C22 C21 C27 122.3(3) . . ?
C26 C21 C27 118.3(3) . . ?
C23 C22 C21 120.7(4) . . ?
C23 C22 H22 119.7 . . ?
C21 C22 H22 119.7 . . ?
C22 C23 C24 118.1(4) . . ?
C22 C23 H23 120.9 . . ?
C24 C23 H23 120.9 . . ?
C25 C24 C23 122.7(4) . . ?
C25 C24 N28 118.6(3) . . ?
C23 C24 N28 118.6(3) . . ?
C24 C25 C26 118.4(3) . . ?
C24 C25 H25 120.8 . . ?
C26 C25 H25 120.8 . . ?
C25 C26 C21 120.7(3) . . ?
C25 C26 H26 119.7 . . ?
C21 C26 H26 119.7 . . ?
O27 C27 N27 121.7(4) . . ?
O27 C27 C21 120.4(3) . . ?
N27 C27 C21 117.9(3) . . ?
C27 N27 H271 118.4(16) . . ?
C27 N27 H272 121(2) . . ?
H271 N27 H272 120(3) . . ?
O29 N28 O28 123.0(4) . . ?
O29 N28 C24 118.5(3) . . ?
O28 N28 C24 118.5(3) . . ?
C36 N31 C32 115.3(3) . . ?
N31 C32 C33 121.3(4) . . ?
N31 C32 C37 117.4(3) . . ?
C33 C32 C37 121.3(3) . . ?
N34 C33 C32 123.1(3) . . ?
N34 C33 H33 118.4 . . ?
C32 C33 H33 118.4 . . ?
C33 N34 C35 115.8(3) . . ?
N34 C35 C36 121.5(4) . . ?
N34 C35 H35 119.3 . . ?
C36 C35 H35 119.3 . . ?
N31 C36 C35 123.0(4) . . ?
N31 C36 H36 118.5 . . ?
C35 C36 H36 118.5 . . ?
O37 C37 N37 122.9(4) . . ?
O37 C37 C32 120.0(3) . . ?
N37 C37 C32 117.0(3) . . ?
C37 N37 H371 121(2) . . ?
C37 N37 H372 117(2) . . ?
H371 N37 H372 122(3) . . ?
C46 N41 C42 115.6(3) . . ?
N41 C42 C43 121.4(4) . . ?
N41 C42 C47 118.7(3) . . ?
C43 C42 C47 119.9(3) . . ?
N44 C43 C42 123.4(3) . . ?
N44 C43 H43 118.3 . . ?
C42 C43 H43 118.3 . . ?
C43 N44 C45 115.0(3) . . ?
N44 C45 C46 122.0(4) . . ?
N44 C45 H45 119.0 . . ?
C46 C45 H45 119.0 . . ?
N41 C46 C45 122.7(4) . . ?
N41 C46 H46 118.7 . . ?
C45 C46 H46 118.7 . . ?
O47 C47 N47 123.1(4) . . ?
O47 C47 C42 120.8(3) . . ?
N47 C47 C42 116.1(3) . . ?
C47 N47 H471 113.8(18) . . ?
C47 N47 H472 116(2) . . ?
H471 N47 H472 130(3) . . ?

loop_
_geom_bond_atom_site_label_1
_geom_bond_atom_site_label_2
_geom_bond_distance
_geom_bond_site_symmetry_2
_geom_bond_publ_flag
C11 C12 1.371(5) . ?
C11 C16 1.381(4) . ?
C11 C17 1.483(5) . ?
C12 C13 1.380(5) . ?
C12 H12 0.9400 . ?
C13 C14 1.359(4) . ?
C13 H13 0.9400 . ?
C14 C15 1.365(5) . ?
C14 N18 1.474(4) . ?
C15 C16 1.372(5) . ?
C15 H15 0.9400 . ?
C16 H16 0.9400 . ?
C17 O17 1.223(4) . ?
C17 N17 1.332(4) . ?
N17 H171 1.05(4) . ?
N17 H172 0.82(4) . ?
N18 O18 1.217(4) . ?
N18 O19 1.219(4) . ?
C21 C22 1.381(4) . ?
C21 C26 1.383(4) . ?
C21 C27 1.500(5) . ?
C22 C23 1.370(4) . ?
C22 H22 0.9400 . ?
C23 C24 1.380(4) . ?
C23 H23 0.9400 . ?
C24 C25 1.360(4) . ?
C24 N28 1.475(4) . ?
C25 C26 1.373(4) . ?
C25 H25 0.9400 . ?
C26 H26 0.9400 . ?
C27 O27 1.229(4) . ?
C27 N27 1.324(4) . ?
N27 H271 1.14(3) . ?
N27 H272 0.86(3) . ?
N28 O29 1.218(4) . ?
N28 O28 1.222(4) . ?
N31 C36 1.329(4) . ?
N31 C32 1.338(4) . ?
C32 C33 1.375(5) . ?
C32 C37 1.484(4) . ?
C33 N34 1.321(4) . ?
C33 H33 0.9400 . ?
N34 C35 1.329(4) . ?
C35 C36 1.376(5) . ?
C35 H35 0.9400 . ?
C36 H36 0.9400 . ?
C37 O37 1.245(4) . ?
C37 N37 1.319(4) . ?
N37 H371 1.01(4) . ?
N37 H372 0.99(3) . ?
N41 C46 1.330(4) . ?
N41 C42 1.335(4) . ?
C42 C43 1.376(5) . ?
C42 C47 1.482(5) . ?
C43 N44 1.328(4) . ?
C43 H43 0.9400 . ?
N44 C45 1.335(4) . ?
C45 C46 1.376(5) . ?
C45 H45 0.9400 . ?
C46 H46 0.9400 . ?
C47 O47 1.223(4) . ?
C47 N47 1.333(4) . ?
N47 H471 1.06(3) . ?
N47 H472 0.88(3) . ?

loop_
_geom_hbond_atom_site_label_D
_geom_hbond_atom_site_label_H
_geom_hbond_atom_site_label_A
_geom_hbond_distance_DH
_geom_hbond_distance_HA
_geom_hbond_distance_DA
_geom_hbond_angle_DHA
_geom_hbond_site_symmetry_A
N17 H171 O27 1.05(4) 1.88(4) 2.927(4) 175(3) .
N17 H172 O27 0.82(4) 2.27(4) 3.018(4) 152(4) 2_656
N27 H271 O17 1.14(3) 1.69(3) 2.828(4) 177(3) .
N27 H272 O37 0.86(3) 2.24(3) 3.056(4) 159(3) .
N37 H371 O47 1.01(4) 1.85(4) 2.856(4) 179(3) .
N47 H471 O37 1.06(3) 1.83(3) 2.876(4) 169(3) .
N47 H472 N31 0.88(3) 2.49(3) 3.153(4) 132(3) 1_545
C13 H13 N34 0.94 2.50 3.328(5) 147.0 2_566
N37 H372 N41 0.99(3) 2.52(3) 3.198(4) 126(3) 1_565

loop_
_geom_torsion_atom_site_label_1
_geom_torsion_atom_site_label_2
_geom_torsion_atom_site_label_3
_geom_torsion_atom_site_label_4
_geom_torsion
_geom_torsion_site_symmetry_1
_geom_torsion_site_symmetry_2
_geom_torsion_site_symmetry_3
_geom_torsion_site_symmetry_4
_geom_torsion_publ_flag
C16 C11 C12 C13 2.8(6) . . . . ?
C17 C11 C12 C13 -178.9(4) . . . . ?
C11 C12 C13 C14 -0.8(6) . . . . ?
C12 C13 C14 C15 -0.6(6) . . . . ?
C12 C13 C14 N18 178.8(3) . . . . ?
C13 C14 C15 C16 0.1(6) . . . . ?
N18 C14 C15 C16 -179.3(3) . . . . ?
C14 C15 C16 C11 1.9(6) . . . . ?
C12 C11 C16 C15 -3.3(6) . . . . ?
C17 C11 C16 C15 178.3(4) . . . . ?
C12 C11 C17 O17 -164.3(4) . . . . ?
C16 C11 C17 O17 14.0(5) . . . . ?
C12 C11 C17 N17 13.9(6) . . . . ?
C16 C11 C17 N17 -167.8(4) . . . . ?
C13 C14 N18 O18 -10.8(5) . . . . ?
C15 C14 N18 O18 168.7(4) . . . . ?
C13 C14 N18 O19 169.7(4) . . . . ?
C15 C14 N18 O19 -10.8(5) . . . . ?
C26 C21 C22 C23 0.3(5) . . . . ?
C27 C21 C22 C23 -178.4(3) . . . . ?
C21 C22 C23 C24 -0.3(5) . . . . ?
C22 C23 C24 C25 0.3(5) . . . . ?
C22 C23 C24 N28 178.8(3) . . . . ?
C23 C24 C25 C26 -0.2(6) . . . . ?
N28 C24 C25 C26 -178.7(3) . . . . ?
C24 C25 C26 C21 0.2(5) . . . . ?
C22 C21 C26 C25 -0.3(5) . . . . ?
C27 C21 C26 C25 178.6(3) . . . . ?
C22 C21 C27 O27 147.1(4) . . . . ?
C26 C21 C27 O27 -31.7(5) . . . . ?
C22 C21 C27 N27 -33.7(5) . . . . ?
C26 C21 C27 N27 147.5(3) . . . . ?
C25 C24 N28 O29 -4.2(5) . . . . ?
C23 C24 N28 O29 177.2(3) . . . . ?
C25 C24 N28 O28 175.4(4) . . . . ?
C23 C24 N28 O28 -3.1(5) . . . . ?
C36 N31 C32 C33 -1.6(5) . . . . ?
C36 N31 C32 C37 178.4(3) . . . . ?
N31 C32 C33 N34 1.6(6) . . . . ?
C37 C32 C33 N34 -178.4(3) . . . . ?
C32 C33 N34 C35 -0.1(5) . . . . ?
C33 N34 C35 C36 -1.2(5) . . . . ?
C32 N31 C36 C35 0.3(5) . . . . ?
N34 C35 C36 N31 1.2(6) . . . . ?
N31 C32 C37 O37 -173.8(3) . . . . ?
C33 C32 C37 O37 6.1(5) . . . . ?
N31 C32 C37 N37 6.8(5) . . . . ?
C33 C32 C37 N37 -173.2(4) . . . . ?
C46 N41 C42 C43 -0.8(5) . . . . ?
C46 N41 C42 C47 178.7(3) . . . . ?
N41 C42 C43 N44 1.3(6) . . . . ?
C47 C42 C43 N44 -178.2(3) . . . . ?
C42 C43 N44 C45 -0.8(5) . . . . ?
C43 N44 C45 C46 -0.1(5) . . . . ?
C42 N41 C46 C45 0.0(5) . . . . ?
N44 C45 C46 N41 0.5(6) . . . . ?
N41 C42 C47 O47 178.4(3) . . . . ?
C43 C42 C47 O47 -2.1(5) . . . . ?
N41 C42 C47 N47 -0.8(5) . . . . ?
C43 C42 C47 N47 178.8(4) . . . . ?
